data_7717022
loop_
_publ_author_name
'Yang, Jeannine'
'Soep, Cl&#xe9;ment'
'Fort&#xe9;, J&#xe9;r&#xe9;my'
'Dossmann, H&#xe9;lo&#xef;se'
'Bertrand, Beno&#xee;t'

_publ_section_title
;
 Post-metallation functionalization of the [(C^C)Au(P^P)]<sup>+</sup>
 scaffold through a hydrothiolation reaction.
;
_journal_issue 39
_journal_name_full 'Dalton transactions (Cambridge, England : 2003)'
_journal_page_first 16144
_journal_page_last 16148
_journal_paper_doi 10.1039/d4dt02092h
_journal_volume 53
_journal_year 2024
_chemical_formula_moiety 'C52 H52 Au P2 S +, F6 P -, 2.25(C H2 Cl2)'
_chemical_formula_sum 'C54.25 H56.5 Au Cl4.5 F6 P3 S'
_chemical_formula_weight 1303.95
_space_group_crystal_system monoclinic
_space_group_IT_number 15
_space_group_name_Hall '-C 2yc'
_space_group_name_H-M_alt 'C 1 2/c 1'
_atom_sites_solution_hydrogens geom
_atom_sites_solution_primary dual
_audit_creation_date 2022-06-24
_audit_creation_method
;
Olex2 1.5
(compiled 2021.12.09 svn.r5202d8cf for OlexSys, GUI svn.r6439)
;
_audit_update_record
;
2024-03-15 deposited with the CCDC.	2024-09-13 downloaded from the CCDC.
;
_cell_angle_alpha 90
_cell_angle_beta 124.544(2)
_cell_angle_gamma 90
_cell_formula_units_Z 8
_cell_length_a 42.5037(14)
_cell_length_b 10.6374(3)
_cell_length_c 30.6654(10)
_cell_measurement_reflns_used 9444
_cell_measurement_temperature 200.03
_cell_measurement_theta_max 66.51
_cell_measurement_theta_min 2.52
_cell_volume 11420.2(7)
_computing_cell_refinement 'SAINT V8.40B (?, 2016)'
_computing_data_collection 'Bruker APEX3'
_computing_data_reduction 'SAINT V8.40B (?, 2016)'
_computing_molecular_graphics 'Olex2 1.5 (Dolomanov et al., 2009)'
_computing_publication_material 'Olex2 1.5 (Dolomanov et al., 2009)'
_computing_structure_refinement 'SHELXL 2018/3 (Sheldrick, 2015)'
_computing_structure_solution 'SHELXT 2018/2 (Sheldrick, 2018)'
_diffrn_ambient_temperature 200.03
_diffrn_measured_fraction_theta_full 0.992
_diffrn_measured_fraction_theta_max 0.992
_diffrn_measurement_device_type 'Bruker APEX-II CCD'
_diffrn_measurement_method '\f and \w scans'
_diffrn_radiation_type CuK\a
_diffrn_radiation_wavelength 1.54178
_diffrn_reflns_av_R_equivalents 0.0622
_diffrn_reflns_av_unetI/netI 0.0328
_diffrn_reflns_Laue_measured_fraction_full 0.992
_diffrn_reflns_Laue_measured_fraction_max 0.992
_diffrn_reflns_limit_h_max 50
_diffrn_reflns_limit_h_min -50
_diffrn_reflns_limit_k_max 12
_diffrn_reflns_limit_k_min -12
_diffrn_reflns_limit_l_max 35
_diffrn_reflns_limit_l_min -36
_diffrn_reflns_number 94988
_diffrn_reflns_point_group_measured_fraction_full 0.992
_diffrn_reflns_point_group_measured_fraction_max 0.992
_diffrn_reflns_theta_full 67.104
_diffrn_reflns_theta_max 67.104
_diffrn_reflns_theta_min 4.209
_diffrn_source micro-focus
_diffrn_source_current 0.65
_diffrn_source_power 0.02925
_diffrn_source_voltage 45.0
_diffrn_standards_number 0
_exptl_absorpt_coefficient_mu 8.371
_exptl_absorpt_correction_T_max 0.7528
_exptl_absorpt_correction_T_min 0.4241
_exptl_absorpt_correction_type multi-scan
_exptl_absorpt_process_details
;
SADABS-2016/2 (Bruker,2016/2) was used for absorption correction.
wR2(int) was 0.1130 before and 0.0682 after correction.
The Ratio of minimum to maximum transmission is 0.5634.
The \l/2 correction factor is Not present.
;
_exptl_crystal_colour colourless
_exptl_crystal_colour_primary colourless
_exptl_crystal_density_diffrn 1.517
_exptl_crystal_density_method 'not measured'
_exptl_crystal_description needle
_exptl_crystal_F_000 5220
_exptl_crystal_size_max 0.49
_exptl_crystal_size_mid 0.1
_exptl_crystal_size_min 0.06
_refine_diff_density_max 4.235
_refine_diff_density_min -2.138
_refine_diff_density_rms 0.141
_refine_ls_extinction_method none
_refine_ls_goodness_of_fit_ref 1.127
_refine_ls_hydrogen_treatment constr
_refine_ls_matrix_type full
_refine_ls_number_parameters 724
_refine_ls_number_reflns 10131
_refine_ls_number_restraints 168
_refine_ls_restrained_S_all 1.121
_refine_ls_R_factor_all 0.0731
_refine_ls_R_factor_gt 0.0628
_refine_ls_shift/su_max 0.001
_refine_ls_shift/su_mean 0.000
_refine_ls_structure_factor_coef Fsqd
_refine_ls_weighting_details 'w=1/[\s^2^(Fo^2^)+(0.0492P)^2^+248.6481P] where P=(Fo^2^+2Fc^2^)/3'
_refine_ls_weighting_scheme calc
_refine_ls_wR_factor_gt 0.1495
_refine_ls_wR_factor_ref 0.1560
_reflns_Friedel_coverage 0.000
_reflns_number_gt 8808
_reflns_number_total 10131
_reflns_threshold_expression 'I > 2\s(I)'
_cod_data_source_file d4dt02092h2.cif
_cod_data_source_block bb_si_002
_cod_depositor_comments 'Adding full bibliography for 7717019--7717022.cif.'
_cod_original_formula_sum 'C54.25 H56.50 Au Cl4.50 F6 P3 S'
_cod_database_code 7717022
_shelx_shelxl_version_number 2018/3
_shelx_space_group_comment
;
The symmetry employed for this shelxl refinement is uniquely defined
by the following loop, which should always be used as a source of
symmetry information in preference to the above space-group names.
They are only intended as comments.
;
_shelx_estimated_absorpt_t_max 0.634
_shelx_estimated_absorpt_t_min 0.105
_olex2_submission_special_instructions 'No special instructions were received'

loop_
_space_group_symop_operation_xyz
'x, y, z'
'-x, y, -z+1/2'
'x+1/2, y+1/2, z'
'-x+1/2, y+1/2, -z+1/2'
'-x, -y, -z'
'x, -y, z-1/2'
'-x+1/2, -y+1/2, -z'
'x+1/2, -y+1/2, z-1/2'

loop_
_atom_site_label
_atom_site_type_symbol
_atom_site_fract_x
_atom_site_fract_y
_atom_site_fract_z
_atom_site_U_iso_or_equiv
_atom_site_adp_type
_atom_site_occupancy
_atom_site_site_symmetry_order
_atom_site_calc_flag
_atom_site_refinement_flags_posn
_atom_site_refinement_flags_adp
_atom_site_refinement_flags_occupancy
_atom_site_disorder_assembly
_atom_site_disorder_group
Au1 Au 0.61032(2) 0.66059(3) 0.54834(2) 0.03111(12) Uani 1 1 d . . . . .
S1 S 0.71172(6) 0.73707(19) 0.65311(8) 0.0380(5) Uani 1 1 d . . . . .
P1 P 0.66312(5) 0.66968(19) 0.54134(8) 0.0305(4) Uani 1 1 d . . . . .
P2 P 0.64733(5) 0.50024(18) 0.61219(8) 0.0303(4) Uani 1 1 d . . . . .
C1 C 0.5636(2) 0.6575(7) 0.5550(3) 0.0334(17) Uani 1 1 d . . . . .
C2 C 0.5587(2) 0.5776(8) 0.5854(4) 0.041(2) Uani 1 1 d . . . . .
H2 H 0.576930 0.512996 0.604692 0.049 Uiso 1 1 calc R U . . .
C3 C 0.5273(3) 0.5893(9) 0.5887(4) 0.049(2) Uani 1 1 d . U . . .
C4 C 0.5225(3) 0.5047(9) 0.6241(4) 0.058(3) Uani 1 1 d D U . . .
C8 C 0.5013(3) 0.6839(12) 0.5584(5) 0.067(3) Uani 1 1 d . . . . .
H8 H 0.479779 0.695080 0.559955 0.080 Uiso 1 1 calc R U . . .
C9 C 0.5055(3) 0.7616(10) 0.5265(5) 0.059(3) Uani 1 1 d . . . . .
H9 H 0.486948 0.824712 0.506446 0.071 Uiso 1 1 calc R U . . .
C10 C 0.5365(2) 0.7493(8) 0.5232(4) 0.042(2) Uani 1 1 d . . . . .
C11 C 0.5424(2) 0.8196(8) 0.4875(4) 0.044(2) Uani 1 1 d . . . . .
C12 C 0.5173(3) 0.9071(9) 0.4501(4) 0.057(3) Uani 1 1 d . . . . .
H12 H 0.495077 0.929616 0.448465 0.068 Uiso 1 1 calc R U . . .
C13 C 0.5238(3) 0.9615(10) 0.4156(4) 0.058(3) Uani 1 1 d . . . . .
H13 H 0.506118 1.021598 0.390830 0.070 Uiso 1 1 calc R U . . .
C14 C 0.5557(3) 0.9313(9) 0.4157(4) 0.047(2) Uani 1 1 d . U . . .
C15 C 0.5616(3) 0.9823(10) 0.3737(4) 0.061(3) Uani 1 1 d D U . . .
C19 C 0.5818(2) 0.8446(8) 0.4549(3) 0.041(2) Uani 1 1 d . . . . .
H19 H 0.604122 0.821885 0.456677 0.049 Uiso 1 1 calc R U . . .
C20 C 0.5755(2) 0.7937(8) 0.4898(3) 0.0352(18) Uani 1 1 d . . . . .
C21 C 0.6788(2) 0.8156(8) 0.5299(3) 0.0361(18) Uani 1 1 d . . . . .
C22 C 0.6743(3) 0.9275(8) 0.5490(3) 0.043(2) Uani 1 1 d . . . . .
H22 H 0.660771 0.927823 0.565269 0.052 Uiso 1 1 calc R U . . .
C23 C 0.6892(3) 1.0389(8) 0.5447(4) 0.052(2) Uani 1 1 d . . . . .
H23 H 0.686807 1.114638 0.558950 0.063 Uiso 1 1 calc R U . . .
C24 C 0.7078(3) 1.0390(10) 0.5192(4) 0.057(3) Uani 1 1 d . . . . .
H24 H 0.718619 1.114563 0.516716 0.068 Uiso 1 1 calc R U . . .
C25 C 0.7106(3) 0.9298(10) 0.4977(4) 0.055(2) Uani 1 1 d . . . . .
H25 H 0.722499 0.931315 0.479210 0.066 Uiso 1 1 calc R U . . .
C26 C 0.6965(3) 0.8180(9) 0.5026(4) 0.045(2) Uani 1 1 d . . . . .
H26 H 0.698653 0.743087 0.487593 0.055 Uiso 1 1 calc R U . . .
C27 C 0.6570(2) 0.5548(8) 0.4936(3) 0.0371(18) Uani 1 1 d . . . . .
C28 C 0.6206(3) 0.5295(9) 0.4501(4) 0.048(2) Uani 1 1 d . . . . .
H28 H 0.599612 0.574108 0.445565 0.058 Uiso 1 1 calc R U . . .
C29 C 0.6142(3) 0.4410(10) 0.4132(4) 0.057(3) Uani 1 1 d . . . . .
H29 H 0.589062 0.424430 0.383354 0.068 Uiso 1 1 calc R U . . .
C30 C 0.6455(3) 0.3758(11) 0.4205(4) 0.063(3) Uani 1 1 d . . . . .
H30 H 0.641409 0.313223 0.395734 0.075 Uiso 1 1 calc R U . . .
C31 C 0.6818(3) 0.4011(10) 0.4630(4) 0.053(2) Uani 1 1 d . . . . .
H31 H 0.702761 0.356945 0.467180 0.064 Uiso 1 1 calc R U . . .
C32 C 0.6881(2) 0.4901(8) 0.4996(3) 0.042(2) Uani 1 1 d . . . . .
H32 H 0.713361 0.507886 0.528847 0.051 Uiso 1 1 calc R U . . .
C33 C 0.7038(2) 0.6127(7) 0.6064(3) 0.0321(17) Uani 1 1 d . . . . .
H33 H 0.726923 0.602203 0.605841 0.039 Uiso 1 1 calc R U . . .
C34 C 0.7457(2) 0.6684(8) 0.7160(3) 0.0366(18) Uani 1 1 d . . . . .
C35 C 0.7757(3) 0.5954(9) 0.7251(4) 0.047(2) Uani 1 1 d . . . . .
H35 H 0.778351 0.576722 0.697029 0.056 Uiso 1 1 calc R U . . .
C36 C 0.8023(3) 0.5495(10) 0.7761(4) 0.058(3) Uani 1 1 d . . . . .
H36 H 0.822701 0.497179 0.782847 0.069 Uiso 1 1 calc R U . . .
C37 C 0.7984(3) 0.5811(10) 0.8168(4) 0.057(3) Uani 1 1 d . . . . .
H37 H 0.816697 0.551131 0.851622 0.069 Uiso 1 1 calc R U . . .
C38 C 0.7689(3) 0.6543(10) 0.8078(4) 0.053(2) Uani 1 1 d . . . . .
H38 H 0.766547 0.673946 0.835981 0.064 Uiso 1 1 calc R U . . .
C39 C 0.7424(3) 0.7002(9) 0.7572(3) 0.045(2) Uani 1 1 d . . . . .
H39 H 0.722175 0.752928 0.750839 0.054 Uiso 1 1 calc R U . . .
C40 C 0.6927(2) 0.4876(7) 0.6181(3) 0.0329(17) Uani 1 1 d . . . . .
H40A H 0.713020 0.460186 0.654360 0.039 Uiso 1 1 calc R U . . .
H40B H 0.690201 0.423167 0.593003 0.039 Uiso 1 1 calc R U . . .
C41 C 0.6596(2) 0.5159(7) 0.6791(3) 0.0337(17) Uani 1 1 d . . . . .
C42 C 0.6833(2) 0.4266(8) 0.7170(3) 0.041(2) Uani 1 1 d . . . . .
H42 H 0.693026 0.358946 0.707723 0.050 Uiso 1 1 calc R U . . .
C43 C 0.6926(3) 0.4362(10) 0.7677(4) 0.051(2) Uani 1 1 d . . . . .
H43 H 0.708556 0.375062 0.793577 0.061 Uiso 1 1 calc R U . . .
C44 C 0.6785(3) 0.5355(10) 0.7805(4) 0.053(2) Uani 1 1 d . . . . .
H44 H 0.684786 0.542013 0.815450 0.063 Uiso 1 1 calc R U . . .
C45 C 0.6558(3) 0.6244(9) 0.7441(4) 0.049(2) Uani 1 1 d . . . . .
H45 H 0.646702 0.692698 0.754036 0.059 Uiso 1 1 calc R U . . .
C46 C 0.6459(2) 0.6156(8) 0.6928(3) 0.0398(19) Uani 1 1 d . . . . .
H46 H 0.629948 0.677323 0.667302 0.048 Uiso 1 1 calc R U . . .
C47 C 0.6260(2) 0.3462(8) 0.5894(4) 0.041(2) Uani 1 1 d . . . . .
C48 C 0.6150(3) 0.2741(9) 0.6161(4) 0.053(2) Uani 1 1 d . . . . .
H48 H 0.618532 0.304906 0.647668 0.063 Uiso 1 1 calc R U . . .
C49 C 0.5987(3) 0.1565(9) 0.5965(6) 0.071(4) Uani 1 1 d . . . . .
H49 H 0.590398 0.108807 0.614367 0.086 Uiso 1 1 calc R U . . .
C50 C 0.5944(3) 0.1072(11) 0.5515(5) 0.076(4) Uani 1 1 d . . . . .
H50 H 0.585097 0.024267 0.539841 0.091 Uiso 1 1 calc R U . . .
C51 C 0.6041(3) 0.1816(10) 0.5246(5) 0.072(4) Uani 1 1 d . . . . .
H51 H 0.600023 0.151957 0.492607 0.086 Uiso 1 1 calc R U . . .
C52 C 0.6197(3) 0.3002(8) 0.5434(4) 0.050(2) Uani 1 1 d . . . . .
H52 H 0.626217 0.350302 0.523897 0.060 Uiso 1 1 calc R U . . .
C5A C 0.4806(4) 0.471(2) 0.5983(10) 0.074(6) Uani 0.65 1 d D U P A 1
H5AA H 0.465045 0.547160 0.585040 0.111 Uiso 0.65 1 calc R U P A 1
H5AB H 0.477658 0.430377 0.624534 0.111 Uiso 0.65 1 calc R U P A 1
H5AC H 0.472286 0.412671 0.568852 0.111 Uiso 0.65 1 calc R U P A 1
C6A C 0.5375(7) 0.579(2) 0.6751(7) 0.089(7) Uani 0.65 1 d D U P A 1
H6AA H 0.561472 0.620625 0.686075 0.134 Uiso 0.65 1 calc R U P A 1
H6AB H 0.542029 0.521259 0.703083 0.134 Uiso 0.65 1 calc R U P A 1
H6AC H 0.518591 0.642105 0.668844 0.134 Uiso 0.65 1 calc R U P A 1
C7A C 0.5446(7) 0.3821(17) 0.6384(12) 0.090(7) Uani 0.65 1 d D U P A 1
H7AA H 0.543234 0.349943 0.607389 0.136 Uiso 0.65 1 calc R U P A 1
H7AB H 0.533538 0.320380 0.649725 0.136 Uiso 0.65 1 calc R U P A 1
H7AC H 0.571400 0.396949 0.667256 0.136 Uiso 0.65 1 calc R U P A 1
C16A C 0.5510(11) 1.1220(18) 0.3659(14) 0.095(10) Uani 0.5 1 d D U P B 1
H16A H 0.530868 1.136543 0.371717 0.142 Uiso 0.5 1 calc R U P B 1
H16B H 0.541766 1.146971 0.329729 0.142 Uiso 0.5 1 calc R U P B 1
H16C H 0.573552 1.171961 0.391200 0.142 Uiso 0.5 1 calc R U P B 1
C17A C 0.5326(11) 0.923(4) 0.3201(10) 0.111(13) Uani 0.5 1 d D U P B 1
H17A H 0.532374 0.832128 0.324029 0.166 Uiso 0.5 1 calc R U P B 1
H17B H 0.539725 0.942818 0.295474 0.166 Uiso 0.5 1 calc R U P B 1
H17C H 0.507204 0.957582 0.306228 0.166 Uiso 0.5 1 calc R U P B 1
C18A C 0.6017(7) 0.959(4) 0.389(2) 0.086(11) Uani 0.5 1 d D U P B 1
H18A H 0.620193 0.990041 0.424569 0.130 Uiso 0.5 1 calc R U P B 1
H18B H 0.605292 1.003031 0.363727 0.130 Uiso 0.5 1 calc R U P B 1
H18C H 0.605475 0.868509 0.387236 0.130 Uiso 0.5 1 calc R U P B 1
C5B C 0.4854(10) 0.523(7) 0.620(2) 0.118(16) Uani 0.35 1 d D U P A 2
H5BA H 0.473872 0.603449 0.602900 0.177 Uiso 0.35 1 calc R U P A 2
H5BB H 0.490699 0.522169 0.655615 0.177 Uiso 0.35 1 calc R U P A 2
H5BC H 0.467696 0.454412 0.599047 0.177 Uiso 0.35 1 calc R U P A 2
C6B C 0.5578(8) 0.508(4) 0.6809(8) 0.083(11) Uani 0.35 1 d D U P A 2
H6BA H 0.580800 0.507196 0.680746 0.125 Uiso 0.35 1 calc R U P A 2
H6BB H 0.557821 0.435047 0.700221 0.125 Uiso 0.35 1 calc R U P A 2
H6BC H 0.557486 0.585400 0.698188 0.125 Uiso 0.35 1 calc R U P A 2
C7B C 0.5196(16) 0.372(2) 0.603(2) 0.095(13) Uani 0.35 1 d D U P A 2
H7BA H 0.495353 0.362596 0.568749 0.143 Uiso 0.35 1 calc R U P A 2
H7BB H 0.520755 0.310955 0.628230 0.143 Uiso 0.35 1 calc R U P A 2
H7BC H 0.540859 0.357039 0.599971 0.143 Uiso 0.35 1 calc R U P A 2
C16B C 0.5339(11) 1.088(3) 0.3410(16) 0.116(13) Uani 0.5 1 d D U P B 2
H16D H 0.511638 1.082944 0.342911 0.175 Uiso 0.5 1 calc R U P B 2
H16E H 0.525479 1.079563 0.304066 0.175 Uiso 0.5 1 calc R U P B 2
H16F H 0.546600 1.169088 0.354982 0.175 Uiso 0.5 1 calc R U P B 2
C17B C 0.5480(12) 0.876(3) 0.3334(11) 0.098(11) Uani 0.5 1 d D U P B 2
H17D H 0.569270 0.817835 0.344652 0.147 Uiso 0.5 1 calc R U P B 2
H17E H 0.539105 0.910867 0.298672 0.147 Uiso 0.5 1 calc R U P B 2
H17F H 0.527091 0.830411 0.331139 0.147 Uiso 0.5 1 calc R U P B 2
C18B C 0.6033(6) 1.013(4) 0.3990(18) 0.075(10) Uani 0.5 1 d D U P B 2
H18D H 0.609732 1.091474 0.419243 0.113 Uiso 0.5 1 calc R U P B 2
H18E H 0.607967 1.023478 0.371347 0.113 Uiso 0.5 1 calc R U P B 2
H18F H 0.619234 0.944755 0.422773 0.113 Uiso 0.5 1 calc R U P B 2
Cl3 Cl 0.58078(11) -0.1166(3) 0.66416(15) 0.0900(10) Uani 1 1 d . . . . .
C54 C 0.5959(3) -0.0583(5) 0.7248(5) 0.130(7) Uani 1 1 d D . . . .
H54C H 0.623479 -0.075677 0.750159 0.156 Uiso 0.5 1 calc R U P C 2
H54D H 0.582011 -0.100757 0.737899 0.156 Uiso 0.5 1 calc R U P C 2
H54A H 0.590354 0.032932 0.721867 0.156 Uiso 0.5 1 calc R U P D 1
H54B H 0.623855 -0.069651 0.749445 0.156 Uiso 0.5 1 calc R U P D 1
Cl4A Cl 0.5731(2) -0.1346(8) 0.7502(3) 0.098(2) Uani 0.5 1 d D . P E 1
Cl4B Cl 0.5880(2) 0.1039(6) 0.7216(3) 0.113(3) Uani 0.5 1 d D . P E 2
P3 P 0.79498(7) 0.3660(2) 0.62475(10) 0.0506(6) Uani 1 1 d . . . . .
F1 F 0.7580(2) 0.3213(7) 0.6203(4) 0.095(2) Uani 1 1 d . . . . .
F2 F 0.7742(2) 0.3429(6) 0.5635(3) 0.0772(19) Uani 1 1 d . . . . .
F3 F 0.77832(17) 0.5063(6) 0.6124(3) 0.0688(17) Uani 1 1 d . . . . .
F4 F 0.8155(3) 0.3915(9) 0.6865(3) 0.114(3) Uani 1 1 d . . . . .
F5 F 0.8109(3) 0.2281(7) 0.6362(3) 0.099(3) Uani 1 1 d . . . . .
F6 F 0.8311(2) 0.4168(8) 0.6276(4) 0.112(3) Uani 1 1 d . . . . .
Cl1 Cl 0.79188(13) 0.8095(4) 0.60503(15) 0.1047(13) Uani 1 1 d . . . . .
Cl2 Cl 0.87284(18) 0.8366(6) 0.6668(4) 0.197(3) Uani 1 1 d D . . . .
C53 C 0.8349(3) 0.7354(11) 0.6492(6) 0.102(5) Uani 1 1 d D . . . .
H53A H 0.836914 0.658321 0.632885 0.123 Uiso 1 1 calc R U . . .
H53B H 0.836171 0.710743 0.681324 0.123 Uiso 1 1 calc R U . . .
Cl5 Cl 0.5133(8) 0.3459(16) 0.2683(6) 0.153(8) Uani 0.25 1 d D U P F -1
Cl6 Cl 0.5165(7) 0.6150(15) 0.2632(9) 0.142(9) Uani 0.25 1 d D U P F -1
C55 C 0.4865(8) 0.482(2) 0.2328(14) 0.140(11) Uani 0.25 1 d D U P F -1
H55A H 0.477957 0.475450 0.195382 0.168 Uiso 0.25 1 calc R U P F -1
H55B H 0.463701 0.488904 0.233750 0.168 Uiso 0.25 1 calc R U P F -1

loop_
_atom_site_aniso_label
_atom_site_aniso_U_11
_atom_site_aniso_U_22
_atom_site_aniso_U_33
_atom_site_aniso_U_23
_atom_site_aniso_U_13
_atom_site_aniso_U_12
Au1 0.02371(17) 0.02944(18) 0.03494(19) -0.00417(14) 0.01348(14) 0.00349(13)
S1 0.0359(10) 0.0347(11) 0.0321(10) -0.0026(8) 0.0125(9) 0.0005(8)
P1 0.0243(9) 0.0337(10) 0.0308(10) -0.0011(8) 0.0141(8) 0.0042(8)
P2 0.0263(9) 0.0270(10) 0.0357(10) -0.0028(8) 0.0164(8) 0.0026(7)
C1 0.025(4) 0.031(4) 0.036(4) -0.015(3) 0.012(3) -0.002(3)
C2 0.030(4) 0.040(5) 0.048(5) -0.012(4) 0.019(4) 0.000(4)
C3 0.035(5) 0.053(6) 0.064(6) -0.014(5) 0.030(5) -0.004(4)
C4 0.046(5) 0.059(6) 0.081(7) -0.013(5) 0.044(5) -0.012(5)
C8 0.038(5) 0.093(9) 0.080(8) -0.008(7) 0.040(6) 0.012(5)
C9 0.038(5) 0.056(6) 0.081(8) 0.004(6) 0.032(5) 0.013(5)
C10 0.033(4) 0.033(4) 0.051(5) -0.008(4) 0.018(4) 0.003(4)
C11 0.029(4) 0.043(5) 0.048(5) -0.009(4) 0.015(4) 0.003(4)
C12 0.035(5) 0.045(6) 0.079(7) 0.007(5) 0.026(5) 0.017(4)
C13 0.039(5) 0.053(6) 0.054(6) 0.014(5) 0.009(5) 0.013(4)
C14 0.038(5) 0.041(5) 0.042(5) 0.000(4) 0.010(4) 0.002(4)
C15 0.060(6) 0.061(6) 0.046(5) 0.017(5) 0.020(5) 0.013(5)
C19 0.030(4) 0.041(5) 0.042(5) -0.004(4) 0.014(4) 0.002(4)
C20 0.026(4) 0.035(4) 0.036(4) -0.008(3) 0.012(3) 0.005(3)
C21 0.029(4) 0.041(5) 0.029(4) 0.000(3) 0.010(3) 0.003(3)
C22 0.049(5) 0.044(5) 0.037(5) -0.002(4) 0.025(4) 0.000(4)
C23 0.068(6) 0.029(5) 0.049(6) 0.003(4) 0.026(5) -0.002(4)
C24 0.061(6) 0.046(6) 0.058(6) 0.014(5) 0.031(5) -0.005(5)
C25 0.056(6) 0.060(6) 0.059(6) 0.011(5) 0.039(5) 0.003(5)
C26 0.046(5) 0.045(5) 0.051(5) 0.004(4) 0.030(5) 0.006(4)
C27 0.031(4) 0.038(5) 0.038(5) 0.001(4) 0.017(4) 0.004(3)
C28 0.038(5) 0.056(6) 0.048(5) -0.009(4) 0.023(4) 0.002(4)
C29 0.047(5) 0.071(7) 0.047(6) -0.024(5) 0.023(5) -0.010(5)
C30 0.072(7) 0.064(7) 0.060(7) -0.023(5) 0.043(6) -0.001(6)
C31 0.051(6) 0.052(6) 0.064(6) -0.007(5) 0.037(5) 0.010(5)
C32 0.036(4) 0.046(5) 0.043(5) -0.001(4) 0.021(4) 0.008(4)
C33 0.022(4) 0.035(4) 0.034(4) -0.001(3) 0.013(3) 0.003(3)
C34 0.032(4) 0.036(4) 0.030(4) 0.001(3) 0.010(3) -0.003(3)
C35 0.039(5) 0.052(6) 0.041(5) 0.004(4) 0.018(4) 0.001(4)
C36 0.043(5) 0.052(6) 0.056(6) 0.014(5) 0.015(5) 0.009(5)
C37 0.055(6) 0.058(6) 0.041(5) 0.012(5) 0.016(5) -0.008(5)
C38 0.056(6) 0.060(6) 0.034(5) 0.001(4) 0.021(5) -0.011(5)
C39 0.039(5) 0.053(5) 0.035(5) -0.005(4) 0.016(4) -0.011(4)
C40 0.030(4) 0.033(4) 0.034(4) 0.002(3) 0.017(3) 0.007(3)
C41 0.029(4) 0.031(4) 0.040(4) -0.005(3) 0.019(4) -0.002(3)
C42 0.042(5) 0.039(5) 0.045(5) -0.002(4) 0.027(4) 0.008(4)
C43 0.054(6) 0.057(6) 0.041(5) 0.011(4) 0.025(5) 0.013(5)
C44 0.057(6) 0.058(6) 0.044(5) -0.004(5) 0.030(5) 0.004(5)
C45 0.052(6) 0.049(5) 0.051(6) -0.008(4) 0.033(5) 0.004(4)
C46 0.040(5) 0.038(5) 0.041(5) -0.005(4) 0.022(4) 0.003(4)
C47 0.029(4) 0.032(4) 0.051(5) 0.000(4) 0.017(4) 0.008(3)
C48 0.045(5) 0.039(5) 0.069(7) -0.003(5) 0.029(5) -0.002(4)
C49 0.042(6) 0.033(5) 0.110(10) 0.011(6) 0.026(6) -0.005(4)
C50 0.054(7) 0.044(6) 0.093(9) -0.025(6) 0.021(6) -0.029(5)
C51 0.060(7) 0.046(6) 0.081(8) -0.039(6) 0.024(6) -0.006(5)
C52 0.059(6) 0.019(4) 0.055(6) -0.013(4) 0.022(5) -0.005(4)
C5A 0.061(11) 0.079(14) 0.108(18) -0.030(12) 0.064(12) -0.030(9)
C6A 0.089(16) 0.12(2) 0.067(13) -0.024(13) 0.046(12) -0.026(14)
C7A 0.082(14) 0.069(13) 0.15(2) 0.030(14) 0.087(16) 0.014(12)
C16A 0.11(2) 0.093(18) 0.08(2) 0.049(15) 0.050(16) 0.017(16)
C17A 0.10(2) 0.13(2) 0.048(16) 0.002(17) 0.010(15) -0.024(19)
C18A 0.071(15) 0.12(3) 0.07(2) 0.04(2) 0.044(13) 0.011(15)
C5B 0.12(3) 0.16(4) 0.13(3) 0.01(3) 0.11(3) 0.00(3)
C6B 0.12(3) 0.08(3) 0.08(2) 0.000(19) 0.07(2) -0.02(2)
C7B 0.16(4) 0.039(18) 0.11(3) -0.025(19) 0.09(3) -0.05(2)
C16B 0.10(2) 0.12(2) 0.10(2) 0.061(18) 0.036(17) 0.042(18)
C17B 0.11(2) 0.11(2) 0.052(16) 0.007(15) 0.031(15) -0.011(17)
C18B 0.069(14) 0.09(2) 0.058(17) 0.028(17) 0.034(11) 0.009(13)
Cl3 0.093(2) 0.0653(19) 0.100(3) -0.0048(17) 0.048(2) 0.0080(17)
C54 0.076(10) 0.123(15) 0.115(14) -0.020(11) 0.009(10) 0.010(10)
Cl4A 0.079(4) 0.151(7) 0.074(4) -0.045(4) 0.050(4) -0.023(4)
Cl4B 0.128(6) 0.047(3) 0.093(5) -0.036(3) 0.020(4) 0.020(4)
P3 0.0510(14) 0.0530(15) 0.0554(15) 0.0123(12) 0.0347(12) 0.0193(11)
F1 0.109(6) 0.086(5) 0.134(7) 0.007(5) 0.095(6) -0.006(4)
F2 0.098(5) 0.079(5) 0.068(4) 0.009(3) 0.055(4) 0.022(4)
F3 0.058(4) 0.059(4) 0.080(4) 0.007(3) 0.034(3) 0.021(3)
F4 0.110(6) 0.140(8) 0.057(4) 0.006(4) 0.026(4) 0.069(6)
F5 0.150(7) 0.081(5) 0.101(6) 0.045(4) 0.093(6) 0.066(5)
F6 0.068(5) 0.092(6) 0.188(9) 0.016(6) 0.081(6) 0.010(4)
Cl1 0.119(3) 0.092(3) 0.079(2) 0.0006(19) 0.042(2) 0.038(2)
Cl2 0.136(5) 0.126(4) 0.348(10) 0.058(5) 0.149(6) 0.010(4)
C53 0.083(10) 0.099(12) 0.116(12) 0.015(10) 0.051(9) 0.020(9)
Cl5 0.24(2) 0.160(15) 0.092(12) 0.004(9) 0.118(15) 0.050(14)
Cl6 0.22(2) 0.124(12) 0.126(16) -0.033(10) 0.127(17) -0.004(12)
C55 0.24(3) 0.159(17) 0.092(17) -0.001(14) 0.134(17) 0.013(16)

loop_
_atom_type_symbol
_atom_type_description
_atom_type_scat_dispersion_real
_atom_type_scat_dispersion_imag
_atom_type_scat_source
C C 0.0181 0.0091 'International Tables Vol C Tables 4.2.6.8 and 6.1.1.4'
H H 0.0000 0.0000 'International Tables Vol C Tables 4.2.6.8 and 6.1.1.4'
Au Au -4.4197 7.2980 'International Tables Vol C Tables 4.2.6.8 and 6.1.1.4'
Cl Cl 0.3639 0.7018 'International Tables Vol C Tables 4.2.6.8 and 6.1.1.4'
F F 0.0727 0.0534 'International Tables Vol C Tables 4.2.6.8 and 6.1.1.4'
P P 0.2955 0.4335 'International Tables Vol C Tables 4.2.6.8 and 6.1.1.4'
S S 0.3331 0.5567 'International Tables Vol C Tables 4.2.6.8 and 6.1.1.4'

loop_
_geom_angle_atom_site_label_1
_geom_angle_atom_site_label_2
_geom_angle_atom_site_label_3
_geom_angle
_geom_angle_site_symmetry_1
_geom_angle_site_symmetry_3
_geom_angle_publ_flag
P1 Au1 P2 83.48(7) . . ?
C1 Au1 P1 178.5(2) . . ?
C1 Au1 P2 97.3(2) . . ?
C20 Au1 P1 98.0(2) . . ?
C20 Au1 P2 176.8(2) . . ?
C20 Au1 C1 81.3(3) . . ?
C34 S1 C33 103.2(4) . . ?
C21 P1 Au1 121.7(3) . . ?
C21 P1 C27 108.9(4) . . ?
C21 P1 C33 105.7(4) . . ?
C27 P1 Au1 109.7(3) . . ?
C27 P1 C33 105.6(4) . . ?
C33 P1 Au1 104.0(3) . . ?
C40 P2 Au1 107.4(3) . . ?
C41 P2 Au1 119.6(3) . . ?
C41 P2 C40 106.5(4) . . ?
C47 P2 Au1 112.1(3) . . ?
C47 P2 C40 103.8(4) . . ?
C47 P2 C41 106.3(4) . . ?
C2 C1 Au1 126.4(6) . . ?
C2 C1 C10 122.0(8) . . ?
C10 C1 Au1 111.6(6) . . ?
C1 C2 H2 119.5 . . ?
C1 C2 C3 121.0(8) . . ?
C3 C2 H2 119.5 . . ?
C2 C3 C4 121.4(9) . . ?
C8 C3 C2 116.4(10) . . ?
C8 C3 C4 122.2(8) . . ?
C3 C4 C5A 111.1(13) . . ?
C3 C4 C6A 106.3(12) . . ?
C3 C4 C7A 113.9(11) . . ?
C3 C4 C5B 115(3) . . ?
C3 C4 C6B 111.1(16) . . ?
C3 C4 C7B 105.3(18) . . ?
C5A C4 C6A 109.8(13) . . ?
C7A C4 C5A 107.2(14) . . ?
C7A C4 C6A 108.5(17) . . ?
C5B C4 C7B 104(3) . . ?
C6B C4 C5B 113(3) . . ?
C6B C4 C7B 107(3) . . ?
C3 C8 H8 118.7 . . ?
C9 C8 C3 122.6(9) . . ?
C9 C8 H8 118.7 . . ?
C8 C9 H9 119.6 . . ?
C8 C9 C10 120.8(9) . . ?
C10 C9 H9 119.6 . . ?
C1 C10 C11 117.3(8) . . ?
C9 C10 C1 117.0(9) . . ?
C9 C10 C11 125.6(9) . . ?
C12 C11 C10 125.8(8) . . ?
C12 C11 C20 116.9(9) . . ?
C20 C11 C10 117.3(8) . . ?
C11 C12 H12 119.1 . . ?
C13 C12 C11 121.8(9) . . ?
C13 C12 H12 119.1 . . ?
C12 C13 H13 119.2 . . ?
C12 C13 C14 121.6(9) . . ?
C14 C13 H13 119.2 . . ?
C13 C14 C15 122.3(8) . . ?
C13 C14 C19 116.4(9) . . ?
C19 C14 C15 121.2(8) . . ?
C16A C15 C14 107.5(16) . . ?
C17A C15 C14 110(2) . . ?
C17A C15 C16A 104(2) . . ?
C18A C15 C14 112(2) . . ?
C18A C15 C16A 113(2) . . ?
C18A C15 C17A 110(3) . . ?
C16B C15 C14 112(2) . . ?
C16B C15 C17B 103(2) . . ?
C17B C15 C14 104.5(18) . . ?
C18B C15 C14 110(2) . . ?
C18B C15 C16B 115(3) . . ?
C18B C15 C17B 112(2) . . ?
C14 C19 H19 119.3 . . ?
C20 C19 C14 121.4(8) . . ?
C20 C19 H19 119.3 . . ?
C11 C20 Au1 112.1(7) . . ?
C19 C20 Au1 126.0(6) . . ?
C19 C20 C11 121.8(8) . . ?
C22 C21 P1 120.1(7) . . ?
C22 C21 C26 119.0(8) . . ?
C26 C21 P1 120.9(7) . . ?
C21 C22 H22 119.6 . . ?
C23 C22 C21 120.8(9) . . ?
C23 C22 H22 119.6 . . ?
C22 C23 H23 120.3 . . ?
C22 C23 C24 119.5(9) . . ?
C24 C23 H23 120.3 . . ?
C23 C24 H24 120.0 . . ?
C25 C24 C23 120.0(9) . . ?
C25 C24 H24 120.0 . . ?
C24 C25 H25 119.5 . . ?
C24 C25 C26 121.1(9) . . ?
C26 C25 H25 119.5 . . ?
C21 C26 H26 120.2 . . ?
C25 C26 C21 119.5(9) . . ?
C25 C26 H26 120.2 . . ?
C28 C27 P1 118.8(6) . . ?
C28 C27 C32 119.1(8) . . ?
C32 C27 P1 122.1(6) . . ?
C27 C28 H28 119.3 . . ?
C29 C28 C27 121.3(9) . . ?
C29 C28 H28 119.3 . . ?
C28 C29 H29 120.7 . . ?
C28 C29 C30 118.7(9) . . ?
C30 C29 H29 120.7 . . ?
C29 C30 H30 119.6 . . ?
C31 C30 C29 120.8(9) . . ?
C31 C30 H30 119.6 . . ?
C30 C31 H31 119.8 . . ?
C30 C31 C32 120.4(9) . . ?
C32 C31 H31 119.8 . . ?
C27 C32 H32 120.1 . . ?
C31 C32 C27 119.8(8) . . ?
C31 C32 H32 120.1 . . ?
S1 C33 P1 104.6(4) . . ?
S1 C33 H33 110.2 . . ?
P1 C33 H33 110.2 . . ?
C40 C33 S1 113.0(6) . . ?
C40 C33 P1 108.4(5) . . ?
C40 C33 H33 110.2 . . ?
C35 C34 S1 122.4(7) . . ?
C35 C34 C39 120.8(8) . . ?
C39 C34 S1 116.6(7) . . ?
C34 C35 H35 120.4 . . ?
C34 C35 C36 119.3(9) . . ?
C36 C35 H35 120.4 . . ?
C35 C36 H36 120.4 . . ?
C37 C36 C35 119.3(10) . . ?
C37 C36 H36 120.4 . . ?
C36 C37 H37 119.4 . . ?
C38 C37 C36 121.2(9) . . ?
C38 C37 H37 119.4 . . ?
C37 C38 H38 120.1 . . ?
C37 C38 C39 119.9(10) . . ?
C39 C38 H38 120.1 . . ?
C34 C39 C38 119.6(9) . . ?
C34 C39 H39 120.2 . . ?
C38 C39 H39 120.2 . . ?
P2 C40 H40A 109.4 . . ?
P2 C40 H40B 109.4 . . ?
C33 C40 P2 111.2(5) . . ?
C33 C40 H40A 109.4 . . ?
C33 C40 H40B 109.4 . . ?
H40A C40 H40B 108.0 . . ?
C42 C41 P2 119.2(6) . . ?
C46 C41 P2 120.9(6) . . ?
C46 C41 C42 119.9(8) . . ?
C41 C42 H42 120.0 . . ?
C43 C42 C41 120.1(8) . . ?
C43 C42 H42 120.0 . . ?
C42 C43 H43 120.4 . . ?
C42 C43 C44 119.1(9) . . ?
C44 C43 H43 120.4 . . ?
C43 C44 H44 119.3 . . ?
C45 C44 C43 121.5(9) . . ?
C45 C44 H44 119.3 . . ?
C44 C45 H45 119.9 . . ?
C44 C45 C46 120.1(9) . . ?
C46 C45 H45 119.9 . . ?
C41 C46 H46 120.4 . . ?
C45 C46 C41 119.3(8) . . ?
C45 C46 H46 120.4 . . ?
C48 C47 P2 122.4(7) . . ?
C52 C47 P2 118.9(7) . . ?
C52 C47 C48 118.6(9) . . ?
C47 C48 H48 120.1 . . ?
C47 C48 C49 119.7(11) . . ?
C49 C48 H48 120.1 . . ?
C48 C49 H49 119.3 . . ?
C50 C49 C48 121.5(12) . . ?
C50 C49 H49 119.3 . . ?
C49 C50 H50 121.1 . . ?
C51 C50 C49 117.8(10) . . ?
C51 C50 H50 121.1 . . ?
C50 C51 H51 119.5 . . ?
C50 C51 C52 121.0(12) . . ?
C52 C51 H51 119.5 . . ?
C47 C52 C51 121.2(11) . . ?
C47 C52 H52 119.4 . . ?
C51 C52 H52 119.4 . . ?
C4 C5A H5AA 109.5 . . ?
C4 C5A H5AB 109.5 . . ?
C4 C5A H5AC 109.5 . . ?
H5AA C5A H5AB 109.5 . . ?
H5AA C5A H5AC 109.5 . . ?
H5AB C5A H5AC 109.5 . . ?
C4 C6A H6AA 109.5 . . ?
C4 C6A H6AB 109.5 . . ?
C4 C6A H6AC 109.5 . . ?
H6AA C6A H6AB 109.5 . . ?
H6AA C6A H6AC 109.5 . . ?
H6AB C6A H6AC 109.5 . . ?
C4 C7A H7AA 109.5 . . ?
C4 C7A H7AB 109.5 . . ?
C4 C7A H7AC 109.5 . . ?
H7AA C7A H7AB 109.5 . . ?
H7AA C7A H7AC 109.5 . . ?
H7AB C7A H7AC 109.5 . . ?
C15 C16A H16A 109.5 . . ?
C15 C16A H16B 109.5 . . ?
C15 C16A H16C 109.5 . . ?
H16A C16A H16B 109.5 . . ?
H16A C16A H16C 109.5 . . ?
H16B C16A H16C 109.5 . . ?
C15 C17A H17A 109.5 . . ?
C15 C17A H17B 109.5 . . ?
C15 C17A H17C 109.5 . . ?
H17A C17A H17B 109.5 . . ?
H17A C17A H17C 109.5 . . ?
H17B C17A H17C 109.5 . . ?
C15 C18A H18A 109.5 . . ?
C15 C18A H18B 109.5 . . ?
C15 C18A H18C 109.5 . . ?
H18A C18A H18B 109.5 . . ?
H18A C18A H18C 109.5 . . ?
H18B C18A H18C 109.5 . . ?
C4 C5B H5BA 109.5 . . ?
C4 C5B H5BB 109.5 . . ?
C4 C5B H5BC 109.5 . . ?
H5BA C5B H5BB 109.5 . . ?
H5BA C5B H5BC 109.5 . . ?
H5BB C5B H5BC 109.5 . . ?
C4 C6B H6BA 109.5 . . ?
C4 C6B H6BB 109.5 . . ?
C4 C6B H6BC 109.5 . . ?
H6BA C6B H6BB 109.5 . . ?
H6BA C6B H6BC 109.5 . . ?
H6BB C6B H6BC 109.5 . . ?
C4 C7B H7BA 109.5 . . ?
C4 C7B H7BB 109.5 . . ?
C4 C7B H7BC 109.5 . . ?
H7BA C7B H7BB 109.5 . . ?
H7BA C7B H7BC 109.5 . . ?
H7BB C7B H7BC 109.5 . . ?
C15 C16B H16D 109.5 . . ?
C15 C16B H16E 109.5 . . ?
C15 C16B H16F 109.5 . . ?
H16D C16B H16E 109.5 . . ?
H16D C16B H16F 109.5 . . ?
H16E C16B H16F 109.5 . . ?
C15 C17B H17D 109.5 . . ?
C15 C17B H17E 109.5 . . ?
C15 C17B H17F 109.5 . . ?
H17D C17B H17E 109.5 . . ?
H17D C17B H17F 109.5 . . ?
H17E C17B H17F 109.5 . . ?
C15 C18B H18D 109.5 . . ?
C15 C18B H18E 109.5 . . ?
C15 C18B H18F 109.5 . . ?
H18D C18B H18E 109.5 . . ?
H18D C18B H18F 109.5 . . ?
H18E C18B H18F 109.5 . . ?
Cl3 C54 H54C 109.5 . . ?
Cl3 C54 H54D 109.5 . . ?
Cl3 C54 H54A 109.5 . . ?
Cl3 C54 H54B 109.5 . . ?
Cl3 C54 Cl4A 110.8(6) . . ?
Cl3 C54 Cl4B 110.9(6) . . ?
H54C C54 H54D 108.0 . . ?
H54A C54 H54B 108.1 . . ?
Cl4A C54 H54A 109.5 . . ?
Cl4A C54 H54B 109.5 . . ?
Cl4B C54 H54C 109.5 . . ?
Cl4B C54 H54D 109.5 . . ?
F1 P3 F2 89.5(4) . . ?
F1 P3 F3 88.6(4) . . ?
F1 P3 F4 90.1(5) . . ?
F1 P3 F6 177.3(5) . . ?
F2 P3 F3 89.4(4) . . ?
F2 P3 F4 178.9(4) . . ?
F2 P3 F6 89.4(5) . . ?
F4 P3 F3 89.6(4) . . ?
F5 P3 F1 91.1(5) . . ?
F5 P3 F2 90.0(4) . . ?
F5 P3 F3 179.3(6) . . ?
F5 P3 F4 91.0(4) . . ?
F5 P3 F6 91.4(5) . . ?
F6 P3 F3 88.8(4) . . ?
F6 P3 F4 90.9(6) . . ?
Cl1 C53 Cl2 109.9(7) . . ?
Cl1 C53 H53A 109.7 . . ?
Cl1 C53 H53B 109.7 . . ?
Cl2 C53 H53A 109.7 . . ?
Cl2 C53 H53B 109.7 . . ?
H53A C53 H53B 108.2 . . ?
Cl5 C55 H55A 110.1 . . ?
Cl5 C55 H55B 110.1 . . ?
Cl6 C55 Cl5 107.9(8) . . ?
Cl6 C55 H55A 110.1 . . ?
Cl6 C55 H55B 110.1 . . ?
H55A C55 H55B 108.4 . . ?

loop_
_geom_bond_atom_site_label_1
_geom_bond_atom_site_label_2
_geom_bond_distance
_geom_bond_site_symmetry_2
_geom_bond_publ_flag
Au1 P1 2.3746(19) . ?
Au1 P2 2.393(2) . ?
Au1 C1 2.109(8) . ?
Au1 C20 2.099(8) . ?
S1 C33 1.836(8) . ?
S1 C34 1.783(8) . ?
P1 C21 1.800(9) . ?
P1 C27 1.810(9) . ?
P1 C33 1.849(8) . ?
P2 C40 1.835(8) . ?
P2 C41 1.816(8) . ?
P2 C47 1.810(9) . ?
C1 C2 1.361(12) . ?
C1 C10 1.398(12) . ?
C2 H2 0.9500 . ?
C2 C3 1.402(12) . ?
C3 C4 1.510(15) . ?
C3 C8 1.389(15) . ?
C4 C5A 1.526(13) . ?
C4 C6A 1.530(14) . ?
C4 C7A 1.520(14) . ?
C4 C5B 1.523(17) . ?
C4 C6B 1.523(17) . ?
C4 C7B 1.525(17) . ?
C8 H8 0.9500 . ?
C8 C9 1.367(16) . ?
C9 H9 0.9500 . ?
C9 C10 1.386(13) . ?
C10 C11 1.459(13) . ?
C11 C12 1.391(13) . ?
C11 C20 1.397(11) . ?
C12 H12 0.9500 . ?
C12 C13 1.364(15) . ?
C13 H13 0.9500 . ?
C13 C14 1.392(14) . ?
C14 C15 1.542(14) . ?
C14 C19 1.418(12) . ?
C15 C16A 1.532(16) . ?
C15 C17A 1.521(16) . ?
C15 C18A 1.514(16) . ?
C15 C16B 1.521(16) . ?
C15 C17B 1.527(16) . ?
C15 C18B 1.516(16) . ?
C19 H19 0.9500 . ?
C19 C20 1.353(12) . ?
C21 C22 1.388(12) . ?
C21 C26 1.408(12) . ?
C22 H22 0.9500 . ?
C22 C23 1.387(13) . ?
C23 H23 0.9500 . ?
C23 C24 1.390(15) . ?
C24 H24 0.9500 . ?
C24 C25 1.374(15) . ?
C25 H25 0.9500 . ?
C25 C26 1.378(13) . ?
C26 H26 0.9500 . ?
C27 C28 1.379(12) . ?
C27 C32 1.406(11) . ?
C28 H28 0.9500 . ?
C28 C29 1.375(13) . ?
C29 H29 0.9500 . ?
C29 C30 1.399(15) . ?
C30 H30 0.9500 . ?
C30 C31 1.368(15) . ?
C31 H31 0.9500 . ?
C31 C32 1.373(13) . ?
C32 H32 0.9500 . ?
C33 H33 1.0000 . ?
C33 C40 1.522(11) . ?
C34 C35 1.382(12) . ?
C34 C39 1.386(12) . ?
C35 H35 0.9500 . ?
C35 C36 1.399(13) . ?
C36 H36 0.9500 . ?
C36 C37 1.388(15) . ?
C37 H37 0.9500 . ?
C37 C38 1.364(15) . ?
C38 H38 0.9500 . ?
C38 C39 1.390(13) . ?
C39 H39 0.9500 . ?
C40 H40A 0.9900 . ?
C40 H40B 0.9900 . ?
C41 C42 1.393(12) . ?
C41 C46 1.384(11) . ?
C42 H42 0.9500 . ?
C42 C43 1.374(12) . ?
C43 H43 0.9500 . ?
C43 C44 1.377(13) . ?
C44 H44 0.9500 . ?
C44 C45 1.359(14) . ?
C45 H45 0.9500 . ?
C45 C46 1.382(12) . ?
C46 H46 0.9500 . ?
C47 C48 1.383(13) . ?
C47 C52 1.369(13) . ?
C48 H48 0.9500 . ?
C48 C49 1.390(14) . ?
C49 H49 0.9500 . ?
C49 C50 1.389(18) . ?
C50 H50 0.9500 . ?
C50 C51 1.362(19) . ?
C51 H51 0.9500 . ?
C51 C52 1.390(13) . ?
C52 H52 0.9500 . ?
C5A H5AA 0.9800 . ?
C5A H5AB 0.9800 . ?
C5A H5AC 0.9800 . ?
C6A H6AA 0.9800 . ?
C6A H6AB 0.9800 . ?
C6A H6AC 0.9800 . ?
C7A H7AA 0.9800 . ?
C7A H7AB 0.9800 . ?
C7A H7AC 0.9800 . ?
C16A H16A 0.9800 . ?
C16A H16B 0.9800 . ?
C16A H16C 0.9800 . ?
C17A H17A 0.9800 . ?
C17A H17B 0.9800 . ?
C17A H17C 0.9800 . ?
C18A H18A 0.9800 . ?
C18A H18B 0.9800 . ?
C18A H18C 0.9800 . ?
C5B H5BA 0.9800 . ?
C5B H5BB 0.9800 . ?
C5B H5BC 0.9800 . ?
C6B H6BA 0.9800 . ?
C6B H6BB 0.9800 . ?
C6B H6BC 0.9800 . ?
C7B H7BA 0.9800 . ?
C7B H7BB 0.9800 . ?
C7B H7BC 0.9800 . ?
C16B H16D 0.9800 . ?
C16B H16E 0.9800 . ?
C16B H16F 0.9800 . ?
C17B H17D 0.9800 . ?
C17B H17E 0.9800 . ?
C17B H17F 0.9800 . ?
C18B H18D 0.9800 . ?
C18B H18E 0.9800 . ?
C18B H18F 0.9800 . ?
Cl3 C54 1.705(13) . ?
C54 H54C 0.9900 . ?
C54 H54D 0.9900 . ?
C54 H54A 0.9900 . ?
C54 H54B 0.9900 . ?
C54 Cl4A 1.7497(10) . ?
C54 Cl4B 1.7496(10) . ?
P3 F1 1.570(8) . ?
P3 F2 1.577(7) . ?
P3 F3 1.602(6) . ?
P3 F4 1.596(8) . ?
P3 F5 1.570(7) . ?
P3 F6 1.583(8) . ?
Cl1 C53 1.730(14) . ?
Cl2 C53 1.7498(11) . ?
C53 H53A 0.9900 . ?
C53 H53B 0.9900 . ?
Cl5 C55 1.778(10) . ?
Cl6 C55 1.778(10) . ?
C55 H55A 0.9900 . ?
C55 H55B 0.9900 . ?

loop_
_geom_torsion_atom_site_label_1
_geom_torsion_atom_site_label_2
_geom_torsion_atom_site_label_3
_geom_torsion_atom_site_label_4
_geom_torsion
_geom_torsion_site_symmetry_1
_geom_torsion_site_symmetry_2
_geom_torsion_site_symmetry_3
_geom_torsion_site_symmetry_4
_geom_torsion_publ_flag
Au1 P1 C21 C22 30.8(8) . . . . ?
Au1 P1 C21 C26 -150.5(6) . . . . ?
Au1 P1 C27 C28 34.3(8) . . . . ?
Au1 P1 C27 C32 -145.2(7) . . . . ?
Au1 P1 C33 S1 -69.0(4) . . . . ?
Au1 P1 C33 C40 51.8(5) . . . . ?
Au1 P2 C40 C33 29.2(6) . . . . ?
Au1 P2 C41 C42 -175.7(6) . . . . ?
Au1 P2 C41 C46 3.8(8) . . . . ?
Au1 P2 C47 C48 -120.1(7) . . . . ?
Au1 P2 C47 C52 58.4(7) . . . . ?
Au1 C1 C2 C3 176.5(6) . . . . ?
Au1 C1 C10 C9 -176.3(7) . . . . ?
Au1 C1 C10 C11 6.7(9) . . . . ?
S1 C33 C40 P2 62.3(6) . . . . ?
S1 C34 C35 C36 177.0(7) . . . . ?
S1 C34 C39 C38 -177.2(7) . . . . ?
P1 C21 C22 C23 174.2(7) . . . . ?
P1 C21 C26 C25 -175.4(7) . . . . ?
P1 C27 C28 C29 -178.4(8) . . . . ?
P1 C27 C32 C31 178.1(7) . . . . ?
P1 C33 C40 P2 -53.1(6) . . . . ?
P2 C41 C42 C43 -179.4(7) . . . . ?
P2 C41 C46 C45 179.9(7) . . . . ?
P2 C47 C48 C49 179.9(7) . . . . ?
P2 C47 C52 C51 178.9(8) . . . . ?
C1 C2 C3 C4 -177.3(8) . . . . ?
C1 C2 C3 C8 1.5(13) . . . . ?
C1 C10 C11 C12 174.6(9) . . . . ?
C1 C10 C11 C20 -3.0(12) . . . . ?
C2 C1 C10 C9 4.2(13) . . . . ?
C2 C1 C10 C11 -172.8(8) . . . . ?
C2 C3 C4 C5A -142.7(12) . . . . ?
C2 C3 C4 C6A 97.8(14) . . . . ?
C2 C3 C4 C7A -21.6(17) . . . . ?
C2 C3 C4 C5B -176(3) . . . . ?
C2 C3 C4 C6B 54(2) . . . . ?
C2 C3 C4 C7B -61(2) . . . . ?
C2 C3 C8 C9 0.6(16) . . . . ?
C3 C8 C9 C10 -0.3(18) . . . . ?
C4 C3 C8 C9 179.4(10) . . . . ?
C8 C3 C4 C5A 38.5(15) . . . . ?
C8 C3 C4 C6A -80.9(15) . . . . ?
C8 C3 C4 C7A 159.7(15) . . . . ?
C8 C3 C4 C5B 6(3) . . . . ?
C8 C3 C4 C6B -124(2) . . . . ?
C8 C3 C4 C7B 120(2) . . . . ?
C8 C9 C10 C1 -2.0(15) . . . . ?
C8 C9 C10 C11 174.7(10) . . . . ?
C9 C10 C11 C12 -2.1(15) . . . . ?
C9 C10 C11 C20 -179.7(9) . . . . ?
C10 C1 C2 C3 -4.0(13) . . . . ?
C10 C11 C12 C13 -175.0(9) . . . . ?
C10 C11 C20 Au1 -2.4(10) . . . . ?
C10 C11 C20 C19 173.5(8) . . . . ?
C11 C12 C13 C14 0.7(17) . . . . ?
C12 C11 C20 Au1 179.8(7) . . . . ?
C12 C11 C20 C19 -4.4(13) . . . . ?
C12 C13 C14 C15 174.1(10) . . . . ?
C12 C13 C14 C19 -2.3(15) . . . . ?
C13 C14 C15 C16A 43.6(19) . . . . ?
C13 C14 C15 C17A -69(2) . . . . ?
C13 C14 C15 C18A 168.0(19) . . . . ?
C13 C14 C15 C16B 12(2) . . . . ?
C13 C14 C15 C17B -98.2(19) . . . . ?
C13 C14 C15 C18B 141.7(18) . . . . ?
C13 C14 C19 C20 0.6(13) . . . . ?
C14 C19 C20 Au1 178.0(6) . . . . ?
C14 C19 C20 C11 2.8(13) . . . . ?
C15 C14 C19 C20 -175.8(8) . . . . ?
C19 C14 C15 C16A -140.2(17) . . . . ?
C19 C14 C15 C17A 107(2) . . . . ?
C19 C14 C15 C18A -16(2) . . . . ?
C19 C14 C15 C16B -171(2) . . . . ?
C19 C14 C15 C17B 78.1(19) . . . . ?
C19 C14 C15 C18B -42.0(19) . . . . ?
C20 C11 C12 C13 2.7(15) . . . . ?
C21 P1 C27 C28 -101.1(8) . . . . ?
C21 P1 C27 C32 79.3(8) . . . . ?
C21 P1 C33 S1 60.3(5) . . . . ?
C21 P1 C33 C40 -178.9(5) . . . . ?
C21 C22 C23 C24 2.2(14) . . . . ?
C22 C21 C26 C25 3.3(13) . . . . ?
C22 C23 C24 C25 1.3(15) . . . . ?
C23 C24 C25 C26 -2.5(16) . . . . ?
C24 C25 C26 C21 0.2(15) . . . . ?
C26 C21 C22 C23 -4.5(13) . . . . ?
C27 P1 C21 C22 159.8(7) . . . . ?
C27 P1 C21 C26 -21.5(8) . . . . ?
C27 P1 C33 S1 175.6(4) . . . . ?
C27 P1 C33 C40 -63.6(6) . . . . ?
C27 C28 C29 C30 0.2(17) . . . . ?
C28 C27 C32 C31 -1.5(14) . . . . ?
C28 C29 C30 C31 -1.2(18) . . . . ?
C29 C30 C31 C32 0.9(18) . . . . ?
C30 C31 C32 C27 0.5(16) . . . . ?
C32 C27 C28 C29 1.1(15) . . . . ?
C33 S1 C34 C35 40.0(8) . . . . ?
C33 S1 C34 C39 -145.2(7) . . . . ?
C33 P1 C21 C22 -87.1(7) . . . . ?
C33 P1 C21 C26 91.5(7) . . . . ?
C33 P1 C27 C28 145.8(7) . . . . ?
C33 P1 C27 C32 -33.7(8) . . . . ?
C34 S1 C33 P1 171.2(4) . . . . ?
C34 S1 C33 C40 53.5(6) . . . . ?
C34 C35 C36 C37 -1.8(15) . . . . ?
C35 C34 C39 C38 -2.3(13) . . . . ?
C35 C36 C37 C38 1.1(16) . . . . ?
C36 C37 C38 C39 -1.0(16) . . . . ?
C37 C38 C39 C34 1.6(14) . . . . ?
C39 C34 C35 C36 2.5(14) . . . . ?
C40 P2 C41 C42 -53.9(7) . . . . ?
C40 P2 C41 C46 125.6(7) . . . . ?
C40 P2 C47 C48 124.3(7) . . . . ?
C40 P2 C47 C52 -57.2(8) . . . . ?
C41 P2 C40 C33 -100.0(6) . . . . ?
C41 P2 C47 C48 12.2(8) . . . . ?
C41 P2 C47 C52 -169.2(7) . . . . ?
C41 C42 C43 C44 -0.6(15) . . . . ?
C42 C41 C46 C45 -0.6(13) . . . . ?
C42 C43 C44 C45 -0.4(16) . . . . ?
C43 C44 C45 C46 0.9(16) . . . . ?
C44 C45 C46 C41 -0.4(14) . . . . ?
C46 C41 C42 C43 1.1(13) . . . . ?
C47 P2 C40 C33 148.1(6) . . . . ?
C47 P2 C41 C42 56.3(7) . . . . ?
C47 P2 C41 C46 -124.2(7) . . . . ?
C47 C48 C49 C50 2.3(16) . . . . ?
C48 C47 C52 C51 -2.6(14) . . . . ?
C48 C49 C50 C51 -4.8(17) . . . . ?
C49 C50 C51 C52 3.6(18) . . . . ?
C50 C51 C52 C47 0.0(17) . . . . ?
C52 C47 C48 C49 1.4(13) . . . . ?
